data_2103470
loop_
_publ_author_name
'Hostettler, Marc'
'Birkedal, Henrik'
'Schwarzenbach, Dieter'

_publ_section_title
;
 The structure of orange HgI~2~. I. Polytypic layer structure
;
_journal_issue 6
_journal_name_full 'Acta Crystallographica Section B'
_journal_page_first 903
_journal_page_last 913
_journal_paper_doi 10.1107/S010876810201618X
_journal_volume 58
_journal_year 2002
_chemical_formula_moiety HgI2
_chemical_formula_sum 'Hg I2'
_chemical_formula_weight 454.39
_chemical_melting_point 529
_chemical_name_common 'mercuric iodide'
_chemical_name_systematic
;
 ?
;
_space_group_IT_number 137
_symmetry_cell_setting tetragonal
_symmetry_space_group_name_Hall '-P 4ac 2a'
_symmetry_space_group_name_H-M 'P 42/n m c :2'
_atom_sites_solution_hydrogens none
_atom_sites_solution_primary direct
_atom_sites_solution_secondary difmap
_cell_angle_alpha 90.00
_cell_angle_beta 90.00
_cell_angle_gamma 90.00
_cell_formula_units_Z 8
_cell_length_a 8.7863(5)
_cell_length_b 8.7863(5)
_cell_length_c 12.334(3)
_cell_measurement_reflns_used 618
_cell_measurement_temperature 200.0(10)
_cell_measurement_theta_max 24.11
_cell_measurement_theta_min 14.28
_cell_volume 952.2(2)
_computing_cell_refinement 'Kuma CrysAlis'
_computing_data_collection 'Kuma CrysAlis'
_computing_data_reduction 'Kuma CrysAlis'
_computing_molecular_graphics Cerius2
_computing_publication_material 'Cerius2, Bruker Shelxtl'
_computing_structure_refinement 'STACK (Birkedal et al., 1998)'
_computing_structure_solution 'SHELXS-97 (Sheldrick, 1990)'
_diffrn_ambient_temperature 200.0(10)
_diffrn_detector_area_resol_mean 17.07
_diffrn_measured_fraction_theta_full 0.990
_diffrn_measured_fraction_theta_max 0.990
_diffrn_measurement_device_type 'Kuma CCD'
_diffrn_measurement_method '\w scans'
_diffrn_radiation_monochromator graphite
_diffrn_radiation_source 'fine-focus sealed tube'
_diffrn_radiation_type MoK\a
_diffrn_radiation_wavelength 0.71073
_diffrn_reflns_av_R_equivalents 0.0730
_diffrn_reflns_av_sigmaI/netI 0.0084
_diffrn_reflns_limit_h_max 7
_diffrn_reflns_limit_h_min 0
_diffrn_reflns_limit_k_max 10
_diffrn_reflns_limit_k_min 0
_diffrn_reflns_limit_l_max 30
_diffrn_reflns_limit_l_min 0
_diffrn_reflns_number 843
_diffrn_reflns_theta_full 26.38
_diffrn_reflns_theta_max 26.58
_diffrn_reflns_theta_min 3.67
_exptl_absorpt_coefficient_mu 45.090
_exptl_absorpt_correction_T_max 0.411
_exptl_absorpt_correction_T_min 0.017
_exptl_absorpt_correction_type analytical
_exptl_absorpt_process_details 'based on the shape of the crystal'
_exptl_crystal_colour orange
_exptl_crystal_density_diffrn 6.340
_exptl_crystal_density_meas ?
_exptl_crystal_density_method .
_exptl_crystal_description 'truncated pyramid'
_exptl_crystal_F_000 1488
_exptl_crystal_size_max 0.10
_exptl_crystal_size_mid 0.10
_exptl_crystal_size_min 0.02
_refine_diff_density_max 'not computed with STACK'
_refine_diff_density_min 'not computed with STACK'
_refine_ls_extinction_method none
_refine_ls_goodness_of_fit_ref 1.066
_refine_ls_hydrogen_treatment none
_refine_ls_matrix_type full
_refine_ls_number_parameters 20
_refine_ls_number_reflns 570
_refine_ls_number_restraints 0
_refine_ls_restrained_S_all 1.066
_refine_ls_R_factor_all 0.066
_refine_ls_R_factor_gt 0.066
_refine_ls_shift/su_max 0.000
_refine_ls_shift/su_mean 0.000
_refine_ls_structure_factor_coef F
_refine_ls_weighting_details 'calc w=1/[\s^2^(Yo^2^)+(0.03030P)^2^+4.60896P] where P=(Yo+2Yc)/3'
_refine_ls_weighting_scheme calc
_refine_ls_wR_factor_gt 0.133
_refine_ls_wR_factor_ref 0.133
_reflns_number_gt 570
_reflns_number_total 570
_reflns_threshold_expression >2sigma(I)
_cod_data_source_file bk0119.cif
_cod_data_source_block II
_cod_original_sg_symbol_H-M P42/nmc
_cod_database_code 2103470

loop_
_symmetry_equiv_pos_as_xyz
'x, y, z'
'-x+1/2, -y+1/2, z'
'-y+1/2, x, z+1/2'
'y, -x+1/2, z+1/2'
'-x, y+1/2, -z'
'x+1/2, -y, -z'
'y+1/2, x+1/2, -z+1/2'
'-y, -x, -z+1/2'
'-x, -y, -z'
'x-1/2, y-1/2, -z'
'y-1/2, -x, -z-1/2'
'-y, x-1/2, -z-1/2'
'x, -y-1/2, z'
'-x-1/2, y, z'
'-y-1/2, -x-1/2, z-1/2'
'y, x, z-1/2'

loop_
_atom_site_label
_atom_site_fract_x
_atom_site_fract_y
_atom_site_fract_z
_atom_site_U_iso_or_equiv
_atom_site_adp_type
_atom_site_calc_flag
_atom_site_refinement_flags
_atom_site_occupancy
_atom_site_type_symbol
Hg 0.50043(19) 0.75 0.12481(13) 0.0399(5) Uani d P 1 Hg
I1 0.25 0.25 0.5165(3) 0.0343(10) Uani d P 1 I
I2 0.51381(17) 0.01381(17) 0.25 0.0292(4) Uani d P 1 I
I3 0.25 0.75 0.5136(3) 0.0316(9) Uani d P 1 I

loop_
_atom_site_aniso_label
_atom_site_aniso_U_11
_atom_site_aniso_U_22
_atom_site_aniso_U_33
_atom_site_aniso_U_12
_atom_site_aniso_U_13
_atom_site_aniso_U_23
Hg 0.0367(7) 0.0446(7) 0.0385(11) 0.0 -0.0008(3) 0.0
I1 0.058(2) 0.0146(13) 0.0301(14) 0.0 0.0 0.0
I2 0.0302(7) 0.0302(7) 0.0272(8) -0.0029(5) 0.0008(3) -0.0008(3)
I3 0.0454(18) 0.0282(16) 0.0211(14) 0.0 0.0 0.0

loop_
_atom_type_symbol
_atom_type_description
_atom_type_scat_dispersion_real
_atom_type_scat_dispersion_imag
_atom_type_scat_source
I I -0.4742 1.8119 'International Tables Vol C Tables 4.2.6.8 and 6.1.1.4'
Hg Hg -2.3894 9.2266 'International Tables Vol C Tables 4.2.6.8 and 6.1.1.4'
